data_2200202
loop_
_publ_author_name
'Liu, He'
'Du, Miao'
'Bu, Xian-He'

_publ_section_title
;
 3,6-Di-2-pyridinio-1,2,4,5-tetrazine diperchlorate
;
_journal_issue 2
_journal_name_full 'Acta Crystallographica Section E'
_journal_page_first o127
_journal_page_last o128
_journal_paper_doi 10.1107/S1600536801000721
_journal_volume 57
_journal_year 2001
_chemical_formula_iupac 'C12 H10 N6 2+, 2Cl O4 1-'
_chemical_formula_moiety 'C12 H10 N6 2+, 2Cl O4 1-'
_chemical_formula_sum 'C12 H10 Cl2 N6 O8'
_chemical_formula_weight 437.16
_chemical_name_systematic 'Diprotonated 3,6-di-2-pyridyl-1,2,4,5-tetrazine diperchlorate'
_space_group_IT_number 2
_symmetry_cell_setting triclinic
_symmetry_space_group_name_Hall '-P 1'
_symmetry_space_group_name_H-M 'P -1'
_cell_angle_alpha 87.454(3)
_cell_angle_beta 85.360(3)
_cell_angle_gamma 85.004(3)
_cell_formula_units_Z 1
_cell_length_a 5.6592(9)
_cell_length_b 8.5549(13)
_cell_length_c 8.7070(14)
_cell_measurement_reflns_used 1718
_cell_measurement_temperature 293(2)
_cell_measurement_theta_max 25.0
_cell_measurement_theta_min 2.4
_cell_volume 418.27(11)
_computing_cell_refinement 'SAINT (Bruker, 1998)'
_computing_data_collection 'SMART (Bruker, 1998)'
_computing_data_reduction SAINT
_computing_molecular_graphics 'XP (Bruker, 1997)'
_computing_structure_refinement 'SHELXL97 (Sheldrick, 1997)'
_computing_structure_solution 'SHELXS97 (Sheldrick, 1997)'
_diffrn_measurement_device 'Bruker SMART 1000'
_diffrn_measurement_method \w
_diffrn_radiation_type MoK\a
_diffrn_radiation_wavelength .71073
_diffrn_reflns_av_R_equivalents .0153
_diffrn_reflns_limit_h_max 6
_diffrn_reflns_limit_h_min -5
_diffrn_reflns_limit_k_max 10
_diffrn_reflns_limit_k_min -7
_diffrn_reflns_limit_l_max 10
_diffrn_reflns_limit_l_min -9
_diffrn_reflns_number 1726
_diffrn_reflns_theta_max 25.0
_diffrn_standards_decay_% 0
_diffrn_standards_number 0
_exptl_absorpt_coefficient_mu .449
_exptl_absorpt_correction_T_max .957
_exptl_absorpt_correction_T_min .877
_exptl_absorpt_correction_type multi-scan
_exptl_absorpt_process_details '[SAINT (Bruker 1998) and SADABS (Sheldrick, 1997)]'
_exptl_crystal_colour red
_exptl_crystal_density_diffrn 1.736
_exptl_crystal_density_meas ?
_exptl_crystal_description prism
_exptl_crystal_F_000 222
_exptl_crystal_size_max .30
_exptl_crystal_size_mid .20
_exptl_crystal_size_min .10
_refine_diff_density_max .36
_refine_diff_density_min -.26
_refine_ls_extinction_method none
_refine_ls_goodness_of_fit_ref .894
_refine_ls_hydrogen_treatment constr
_refine_ls_number_parameters 127
_refine_ls_number_reflns 1454
_refine_ls_R_factor_gt .0371
_refine_ls_shift/su_max <0.001
_refine_ls_shift/su_mean .000
_refine_ls_structure_factor_coef Fsqd
_refine_ls_weighting_details 'calc w = 1/[\s^2^(Fo^2^)+(0.0934P)^2^+0.2332P] where P = (Fo^2^+2Fc^2^)/3'
_refine_ls_weighting_scheme calc
_refine_ls_wR_factor_ref .1165
_reflns_number_gt 1339
_reflns_number_total 1454
_reflns_threshold_expression I>2\s(I)
_cod_data_source_file ob6021.cif
_cod_data_source_block I
_cod_depositor_comments
;
The following automatic conversions were performed:
'_symmetry_cell_setting' value 'Triclinic' changed to 'triclinic'
according to '/home/saulius/struct/CIF-dictionaries/cif_core.dic'
dictionary named 'cif_core.dic' version 2.4.1 from 2010-06-29.

Automatic conversion script
Id: cif_fix_enum 1527 2010-12-29 10:47:43Z saulius 

The following automatic conversions were performed:

'_symmetry_cell_setting' value 'Triclinic' changed to 'triclinic'
according to /home/saulius/struct/CIF-dictionaries/cif_core.dic
dictionary named 'cif_core.dic' version 2.4.1 from 2010-06-29.

Automatic conversion script
Id: cif_fix_values 1715 2011-07-08 13:25:40Z adriana 

The following automatic conversions were performed:

'_exptl_crystal_density_meas' value 'not measured' was changed to '?'
- the value is perceived as not measured.

Automatic conversion script
Id: cif_fix_values 3008 2015-01-20 13:52:24Z robertas 
;
_cod_database_code 2200202
_cod_database_fobs_code 2200202

loop_
_symmetry_equiv_pos_as_xyz
'x, y, z'
'-x, -y, -z'

loop_
_atom_site_label
_atom_site_fract_x
_atom_site_fract_y
_atom_site_fract_z
_atom_site_U_iso_or_equiv
_atom_site_adp_type
_atom_site_calc_flag
_atom_site_refinement_flags
_atom_site_occupancy
_atom_site_disorder_assembly
_atom_site_disorder_group
_atom_site_type_symbol
Cl1 .16265(9) .71966(6) .83431(6) .0408(2) Uani d . 1 . . Cl
N1 1.2307(3) .4536(2) .4571(2) .0370(4) Uani d . 1 . . N
N2 1.1008(3) .3547(2) .5387(2) .0379(4) Uani d . 1 . . N
N3 .5438(3) .3597(2) .7588(2) .0362(4) Uani d . 1 . . N
H3A .5227 .4603 .7625 .043 Uiso calc R 1 . . H
C1 .8753(4) .4054(2) .5783(2) .0336(5) Uani d . 1 . . C
O1 .1435(5) .8201(3) .7020(2) .0810(7) Uani d . 1 . . O
O2 .0313(4) .5867(2) .8221(2) .0673(6) Uani d . 1 . . O
O3 .0840(4) .8022(3) .9678(2) .0700(6) Uani d . 1 . . O
O4 .4109(3) .6686(2) .8442(3) .0706(6) Uani d . 1 . . O
C2 .7289(4) .2961(2) .6694(2) .0352(5) Uani d . 1 . . C
C3 .7679(4) .1365(3) .6654(3) .0464(6) Uani d . 1 . . C
H3B .8989 .0904 .6076 .056 Uiso calc R 1 . . H
C4 .6095(5) .0439(3) .7488(3) .0517(6) Uani d . 1 . . C
H4A .6320 -.0649 .7457 .062 Uiso calc R 1 . . H
C5 .4197(4) .1136(3) .8359(3) .0463(6) Uani d . 1 . . C
H5A .3108 .0526 .8905 .056 Uiso calc R 1 . . H
C6 .3921(4) .2734(3) .8416(3) .0418(5) Uani d . 1 . . C
H6A .2675 .3218 .9032 .050 Uiso calc R 1 . . H

loop_
_atom_site_aniso_label
_atom_site_aniso_U_11
_atom_site_aniso_U_22
_atom_site_aniso_U_33
_atom_site_aniso_U_12
_atom_site_aniso_U_13
_atom_site_aniso_U_23
Cl1 .0446(4) .0335(3) .0438(4) -.0009(2) -.0018(2) -.0042(2)
N1 .0339(9) .0337(9) .0433(10) -.0048(7) -.0016(7) .0029(7)
N2 .0370(9) .0339(9) .0426(10) -.0048(7) -.0025(7) .0052(7)
N3 .0358(9) .0320(9) .0403(9) -.0023(7) -.0035(7) .0038(7)
C1 .0359(10) .0324(10) .0333(10) -.0060(8) -.0054(8) .0002(8)
O1 .1176(19) .0633(13) .0634(13) -.0117(12) -.0225(12) .0192(10)
O2 .0782(13) .0485(10) .0805(14) -.0201(9) -.0232(10) -.0020(9)
O3 .0680(13) .0760(13) .0659(12) -.0143(10) .0190(10) -.0287(10)
O4 .0500(11) .0606(12) .1014(16) .0066(9) -.0087(10) -.0223(11)
C2 .0352(11) .0366(11) .0336(10) -.0048(8) -.0021(8) .0018(8)
C3 .0505(13) .0355(11) .0510(13) -.0039(10) .0098(10) -.0006(9)
C4 .0596(15) .0343(12) .0596(14) -.0068(10) .0044(12) .0043(10)
C5 .0458(12) .0436(12) .0491(13) -.0115(10) .0004(10) .0103(10)
C6 .0337(11) .0480(13) .0422(12) -.0030(9) .0006(9) .0074(9)

loop_
_atom_type_symbol
_atom_type_description
_atom_type_scat_dispersion_real
_atom_type_scat_dispersion_imag
_atom_type_scat_source
C C .0033 .0016 'International Tables Vol C Tables 4.2.6.8 and 6.1.1.4'
H H .0000 .0000 'International Tables Vol C Tables 4.2.6.8 and 6.1.1.4'
N N .0061 .0033 'International Tables Vol C Tables 4.2.6.8 and 6.1.1.4'
O O .0106 .0060 'International Tables Vol C Tables 4.2.6.8 and 6.1.1.4'
Cl Cl .1484 .1585 'International Tables Vol C Tables 4.2.6.8 and 6.1.1.4'

loop_
_geom_angle_atom_site_label_1
_geom_angle_atom_site_label_2
_geom_angle_atom_site_label_3
_geom_angle_site_symmetry_1
_geom_angle_site_symmetry_3
_geom_angle
_geom_angle_publ_flag
O3 Cl1 O1 . . 110.13(15) no
O3 Cl1 O2 . . 111.22(13) no
O1 Cl1 O2 . . 110.23(14) no
O3 Cl1 O4 . . 107.81(13) no
O1 Cl1 O4 . . 107.82(15) no
O2 Cl1 O4 . . 109.54(12) no
N2 N1 C1 . 2_766 117.02(17) yes
N1 N2 C1 . . 116.69(17) yes
C6 N3 C2 . . 122.60(19) yes
N1 C1 N2 2_766 . 126.29(18) yes
N1 C1 C2 2_766 . 116.56(18) yes
N2 C1 C2 . . 117.15(18) yes
N3 C2 C3 . . 119.29(19) yes
N3 C2 C1 . . 116.83(18) yes
C3 C2 C1 . . 123.9(2) no
C2 C3 C4 . . 119.1(2) no
C5 C4 C3 . . 119.7(2) no
C6 C5 C4 . . 119.3(2) no
N3 C6 C5 . . 119.9(2) yes

loop_
_geom_bond_atom_site_label_1
_geom_bond_atom_site_label_2
_geom_bond_site_symmetry_2
_geom_bond_distance
_geom_bond_publ_flag
Cl1 O3 . 1.4078(18) no
Cl1 O1 . 1.412(2) no
Cl1 O2 . 1.4244(19) no
Cl1 O4 . 1.443(2) no
N1 N2 . 1.316(2) yes
N1 C1 2_766 1.334(3) yes
N2 C1 . 1.334(3) yes
N3 C6 . 1.328(3) yes
N3 C2 . 1.344(3) yes
C1 N1 2_766 1.334(3) yes
C1 C2 . 1.468(3) no
C2 C3 . 1.366(3) no
C3 C4 . 1.387(3) no
C4 C5 . 1.372(4) no
C5 C6 . 1.365(3) no

loop_
_geom_hbond_atom_site_label_D
_geom_hbond_atom_site_label_H
_geom_hbond_atom_site_label_A
_geom_hbond_site_symmetry_A
_geom_hbond_distance_DH
_geom_hbond_distance_HA
_geom_hbond_distance_DA
_geom_hbond_angle_DHA
_geom_hbond_publ_flag
N3 H3a O4 . .860 1.981 2.800(3) 158.7 yes
C6 H6a O3 2_567 .930 2.498 3.149(4) 127.2 yes
